data_7050388
loop_
_publ_author_name
'Yan-Zhen Zheng'
'Ming-Liang Tong'
'Xiao-Ming Chen'

_publ_section_title
;
Controlled hydrothermal synthesis of copper(II or I,II) coordination
polymers via pH-dependent in-situ metal/ligand redox reactions
;
_journal_name_full 'New J.Chem.(Nouv.J.Chim.)'
_journal_year 2004
_chemical_formula_sum 'C21 H14 Cu3 N O12'
_chemical_formula_weight 662.95
_space_group_IT_number 2
_symmetry_cell_setting triclinic
_symmetry_space_group_name_Hall '-P 1'
_symmetry_space_group_name_H-M 'P -1'
_atom_sites_solution_hydrogens geom
_atom_sites_solution_primary direct
_atom_sites_solution_secondary difmap
_cell_angle_alpha 85.431(13)
_cell_angle_beta 78.603(11)
_cell_angle_gamma 72.667(14)
_cell_formula_units_Z 2
_cell_length_a 7.8681(10)
_cell_length_b 10.356(2)
_cell_length_c 13.390(2)
_cell_measurement_reflns_used ?
_cell_measurement_temperature 273(2)
_cell_measurement_theta_max ?
_cell_measurement_theta_min ?
_cell_volume 1020.7(3)
_diffrn_ambient_temperature 273(2)
_diffrn_detector_area_resol_mean ?
_diffrn_measurement_device_type ?
_diffrn_measurement_method ?
_diffrn_radiation_monochromator graphite
_diffrn_radiation_source 'fine-focus sealed tube'
_diffrn_radiation_type MoK\a
_diffrn_radiation_wavelength 0.71073
_diffrn_reflns_av_R_equivalents 0.0169
_diffrn_reflns_av_sigmaI/netI 0.0328
_diffrn_reflns_limit_h_max 10
_diffrn_reflns_limit_h_min -10
_diffrn_reflns_limit_k_max 13
_diffrn_reflns_limit_k_min -13
_diffrn_reflns_limit_l_max 17
_diffrn_reflns_limit_l_min -17
_diffrn_reflns_number 8077
_diffrn_reflns_theta_max 28.25
_diffrn_reflns_theta_min 1.55
_diffrn_standards_decay_% ?
_diffrn_standards_interval_count ?
_diffrn_standards_interval_time ?
_diffrn_standards_number ?
_exptl_absorpt_coefficient_mu 3.174
_exptl_absorpt_correction_T_max 0.9108
_exptl_absorpt_correction_T_min 0.5988
_exptl_absorpt_correction_type ?
_exptl_absorpt_process_details ?
_exptl_crystal_colour ?
_exptl_crystal_density_diffrn 2.157
_exptl_crystal_density_meas ?
_exptl_crystal_density_method 'not measured'
_exptl_crystal_description ?
_exptl_crystal_F_000 660
_exptl_crystal_size_max 0.18
_exptl_crystal_size_mid 0.06
_exptl_crystal_size_min 0.03
_refine_ls_extinction_coef ?
_refine_ls_extinction_method none
_refine_ls_goodness_of_fit_ref 1.151
_refine_ls_hydrogen_treatment mixed
_refine_ls_matrix_type full
_refine_ls_number_parameters 350
_refine_ls_number_reflns 4476
_refine_ls_number_restraints 0
_refine_ls_restrained_S_all 1.151
_refine_ls_R_factor_all 0.0468
_refine_ls_R_factor_gt 0.0392
_refine_ls_shift/su_max 0.001
_refine_ls_shift/su_mean 0.000
_refine_ls_structure_factor_coef Fsqd
_refine_ls_weighting_details 'calc w=1/[\s^2^(Fo^2^)+(0.0474P)^2^+1.3128P] where P=(Fo^2^+2Fc^2^)/3'
_refine_ls_weighting_scheme calc
_refine_ls_wR_factor_gt 0.0916
_refine_ls_wR_factor_ref 0.1046
_reflns_number_gt 3993
_reflns_number_total 4476
_reflns_threshold_expression >2sigma(I)
_cod_database_code 7050388

loop_
_symmetry_equiv_pos_as_xyz
'x, y, z'
'-x, -y, -z'

loop_
_atom_site_label
_atom_site_type_symbol
_atom_site_fract_x
_atom_site_fract_y
_atom_site_fract_z
_atom_site_U_iso_or_equiv
_atom_site_adp_type
_atom_site_occupancy
_atom_site_symmetry_multiplicity
_atom_site_calc_flag
_atom_site_refinement_flags
_atom_site_disorder_assembly
_atom_site_disorder_group
Cu1 Cu 0.13512(6) 0.86285(4) 0.58720(3) 0.02184(12) Uani 1 1 d . . .
Cu2 Cu 0.15890(6) 1.14162(4) 0.58126(3) 0.02259(12) Uani 1 1 d . . .
Cu3 Cu 0.04260(6) 0.52643(5) 0.72868(3) 0.02496(13) Uani 1 1 d . . .
O1 O 0.2157(4) 0.9929(3) 0.49369(19) 0.0249(5) Uani 1 1 d . . .
O2 O 0.2923(4) 1.2380(3) 0.4864(2) 0.0278(6) Uani 1 1 d . . .
O3 O 0.5547(4) 1.2335(3) 0.3891(2) 0.0339(7) Uani 1 1 d . . .
O4 O 0.1692(4) 0.7414(3) 0.48135(19) 0.0285(6) Uani 1 1 d . . .
O5 O 0.3184(4) 0.6324(3) 0.3421(2) 0.0337(7) Uani 1 1 d . . .
O6 O 0.0565(4) 1.0189(2) 0.67129(18) 0.0226(5) Uani 1 1 d . . .
O7 O 0.0894(4) 1.2731(2) 0.6809(2) 0.0276(6) Uani 1 1 d . . .
O8 O -0.0664(4) 1.3856(3) 0.8153(2) 0.0280(6) Uani 1 1 d . . .
O9 O 0.0334(4) 0.7573(2) 0.69037(19) 0.0257(6) Uani 1 1 d . . .
O10 O -0.1280(4) 0.7089(3) 0.8309(2) 0.0361(7) Uani 1 1 d . . .
O1W O -0.1451(6) 0.5539(4) 0.6480(3) 0.0509(11) Uani 1 1 d . . .
H1WA H -0.154(7) 0.599(5) 0.607(4) 0.036(15) Uiso 1 1 d . . .
H1WB H -0.198(8) 0.508(6) 0.648(4) 0.057(19) Uiso 1 1 d . . .
O2W O 0.2490(5) 0.4944(4) 0.5993(3) 0.0363(8) Uani 1 1 d . . .
H2WA H 0.277(7) 0.434(6) 0.583(4) 0.036(17) Uiso 1 1 d . . .
H2WB H 0.246(8) 0.535(6) 0.562(5) 0.05(2) Uiso 1 1 d . . .
N1 N 0.2211(4) 0.5054(3) 0.8202(2) 0.0235(6) Uani 1 1 d . . .
C1 C 0.3380(5) 0.9644(4) 0.4067(2) 0.0192(7) Uani 1 1 d . . .
C2 C 0.4362(5) 1.0566(4) 0.3653(3) 0.0220(7) Uani 1 1 d . . .
C3 C 0.5500(5) 1.0289(4) 0.2709(3) 0.0289(8) Uani 1 1 d . . .
H3 H 0.6132 1.0898 0.2423 0.035 Uiso 1 1 calc R . .
C4 C 0.5720(6) 0.9143(4) 0.2185(3) 0.0326(9) Uani 1 1 d . . .
H4 H 0.6450 0.9000 0.1544 0.039 Uiso 1 1 calc R . .
C5 C 0.4849(5) 0.8212(4) 0.2622(3) 0.0276(8) Uani 1 1 d . . .
H5 H 0.5043 0.7418 0.2281 0.033 Uiso 1 1 calc R . .
C6 C 0.3680(5) 0.8426(4) 0.3565(3) 0.0206(7) Uani 1 1 d . . .
C7 C 0.4300(5) 1.1826(4) 0.4165(3) 0.0237(7) Uani 1 1 d . . .
C8 C 0.2823(5) 0.7317(4) 0.3955(3) 0.0221(7) Uani 1 1 d . . .
C9 C -0.0345(5) 1.0352(3) 0.7671(2) 0.0174(6) Uani 1 1 d . . .
C10 C -0.0983(5) 0.9299(3) 0.8199(3) 0.0212(7) Uani 1 1 d . . .
C11 C -0.2000(7) 0.9533(4) 0.9180(3) 0.0379(10) Uani 1 1 d . . .
H11 H -0.2445 0.8851 0.9523 0.045 Uiso 1 1 calc R . .
C12 C -0.2366(8) 1.0738(5) 0.9656(3) 0.0477(13) Uani 1 1 d . . .
H12 H -0.3033 1.0864 1.0315 0.057 Uiso 1 1 calc R . .
C13 C -0.1734(6) 1.1754(4) 0.9146(3) 0.0355(10) Uani 1 1 d . . .
H13 H -0.1985 1.2572 0.9467 0.043 Uiso 1 1 calc R . .
C14 C -0.0725(5) 1.1591(3) 0.8160(3) 0.0214(7) Uani 1 1 d . . .
C15 C -0.0135(5) 1.2774(4) 0.7670(3) 0.0221(7) Uani 1 1 d . . .
C16 C -0.0658(5) 0.7928(3) 0.7781(3) 0.0219(7) Uani 1 1 d . . .
C17 C 0.3580(5) 0.5606(4) 0.7970(3) 0.0289(8) Uani 1 1 d . . .
H17 H 0.3787 0.6005 0.7328 0.035 Uiso 1 1 calc R . .
C18 C 0.4706(5) 0.5607(4) 0.8651(3) 0.0303(9) Uani 1 1 d . . .
H18 H 0.5637 0.6008 0.8463 0.036 Uiso 1 1 calc R . .
C19 C 0.4435(5) 0.5003(4) 0.9617(3) 0.0221(7) Uani 1 1 d . . .
C20 C 0.3051(6) 0.4391(4) 0.9828(3) 0.0299(9) Uani 1 1 d . . .
H20 H 0.2847 0.3944 1.0451 0.036 Uiso 1 1 calc R . .
C21 C 0.1983(6) 0.4445(4) 0.9119(3) 0.0298(8) Uani 1 1 d . . .
H21 H 0.1055 0.4038 0.9284 0.036 Uiso 1 1 calc R . .
